data_4027191
loop_
_publ_author_name
'Jelena Veljkovi\'c'
'Lidija Uzelac'
'Kre\<simir Mol\<canov'
'Kata Mlinari\'c-Majerski'
'Marijeta Kralj'
'Peter Wan'
'Nikola Basari\'c'

_publ_section_title
;
 Sterically Congested Adamantylnaphthalene Quinone Methides
;
_journal_name_full 'Journal of Organic Chemistry'
_journal_page_first 4596
_journal_page_last 4610
_journal_paper_doi 10.1021/jo3002479
_journal_volume 77
_journal_year 2012
_chemical_absolute_configuration unk
_chemical_formula_moiety 'C20 H20 O1'
_chemical_formula_sum 'C20 H20 O'
_chemical_formula_weight 276.36
_space_group_IT_number 29
_symmetry_cell_setting orthorhombic
_symmetry_space_group_name_Hall 'P 2c -2ac'
_symmetry_space_group_name_H-M 'P c a 21'
_audit_conform_dict_location ftp://ftp.iucr.org/pub/cif_core.dic
_audit_conform_dict_name cif_core.dic
_audit_conform_dict_version 2.3
_audit_creation_date 2012-01-23T14:21:06-00:00
_audit_creation_method 'WinGX routine CIF_UPDATE'
_cell_angle_alpha 90
_cell_angle_beta 90
_cell_angle_gamma 90
_cell_formula_units_Z 4
_cell_length_a 12.2521(2)
_cell_length_b 12.6316(2)
_cell_length_c 9.17980(10)
_cell_measurement_reflns_used 0
_cell_measurement_temperature 293(2)
_cell_measurement_theta_max 0
_cell_measurement_theta_min 0
_cell_volume 1420.70(4)
_computing_molecular_graphics 'Ortep-3 for Windows (Farrugia, 1997)'
_computing_publication_material 'WinGX publication routines (Farrugia, 1999)'
_computing_structure_refinement 'SHELXL-97 (Sheldrick, 1997)'
_computing_structure_solution 'SHELXS-97 (Sheldrick, 1997)'
_diffrn_ambient_temperature 293(2)
_diffrn_detector_area_resol_mean 10.4323
_diffrn_measured_fraction_theta_full 0.991
_diffrn_measured_fraction_theta_max 0.992
_diffrn_measurement_device_type 'Xcalibur, Ruby, Nova'
_diffrn_measurement_method 'CCD, \w scans'
_diffrn_radiation_monochromator mirror
_diffrn_radiation_probe x-ray
_diffrn_radiation_source 'Nova (Cu) x-ray Source'
_diffrn_radiation_type CuK\a
_diffrn_radiation_wavelength 1.54184
_diffrn_reflns_av_R_equivalents 0.0198
_diffrn_reflns_limit_h_max 15
_diffrn_reflns_limit_h_min -14
_diffrn_reflns_limit_k_max 14
_diffrn_reflns_limit_k_min -15
_diffrn_reflns_limit_l_max 6
_diffrn_reflns_limit_l_min -11
_diffrn_reflns_number 4224
_diffrn_reflns_theta_full 75.57
_diffrn_reflns_theta_max 75.57
_diffrn_reflns_theta_min 3.5
_exptl_absorpt_coefficient_mu 0.596
_exptl_absorpt_correction_type none
_exptl_crystal_colour colourless
_exptl_crystal_density_diffrn 1.292
_exptl_crystal_description prism
_exptl_crystal_F_000 592
_exptl_crystal_size_max 0.20
_exptl_crystal_size_mid 0.18
_exptl_crystal_size_min 0.14
_refine_diff_density_max 0.153
_refine_diff_density_min -0.172
_refine_ls_abs_structure_details 'Flack H D (1983), Acta Cryst. A39, 876-881'
_refine_ls_abs_structure_Flack -0.1(3)
_refine_ls_extinction_method none
_refine_ls_goodness_of_fit_ref 1.051
_refine_ls_hydrogen_treatment constr
_refine_ls_matrix_type full
_refine_ls_number_parameters 190
_refine_ls_number_reflns 2121
_refine_ls_number_restraints 1
_refine_ls_restrained_S_all 1.051
_refine_ls_R_factor_gt 0.0373
_refine_ls_shift/su_max 0
_refine_ls_structure_factor_coef Fsqd
_refine_ls_weighting_details 'calc w=1/[\s^2^(Fo^2^)+(0.0734P)^2^+0.0322P] where P=(Fo^2^+2Fc^2^)/3'
_refine_ls_weighting_scheme calc
_refine_ls_wR_factor_ref 0.101
_reflns_number_gt 2070
_reflns_number_total 2121
_reflns_threshold_expression >2sigma(I)
_cod_data_source_file jo3002479_si_003.cif
_cod_data_source_block jelica-jn-181
_cod_database_code 4027191

loop_
_symmetry_equiv_pos_as_xyz
'x, y, z'
'-x, -y, z+1/2'
'x+1/2, -y, z'
'-x+1/2, y, z+1/2'

loop_
_atom_site_label
_atom_site_type_symbol
_atom_site_fract_x
_atom_site_fract_y
_atom_site_fract_z
_atom_site_U_iso_or_equiv
_atom_site_adp_type
_atom_site_occupancy
_atom_site_calc_flag
_atom_site_refinement_flags
O1 O 0.12699(10) 0.65730(10) 0.06373(17) 0.0549(3) Uani 1 d .
C11 C -0.00170(13) 0.78805(12) 0.02888(18) 0.0408(3) Uani 1 d .
C20 C -0.05625(14) 0.86281(12) -0.06042(18) 0.0416(3) Uani 1 d .
C8 C -0.12758(12) 0.65927(12) 0.15889(18) 0.0411(3) Uani 1 d .
H8 H -0.1551 0.6582 0.0587 0.049 Uiso 1 calc R
C1 C -0.14032(15) 0.73440(13) 0.39269(18) 0.0456(4) Uani 1 d .
H1 H -0.1812 0.775 0.4655 0.055 Uiso 1 calc R
C12 C 0.08410(13) 0.73138(13) -0.0289(2) 0.0481(4) Uani 1 d .
C15 C -0.01793(15) 0.87820(13) -0.2065(2) 0.0485(4) Uani 1 d .
C16 C -0.07179(17) 0.95213(15) -0.2974(2) 0.0564(5) Uani 1 d .
H16 H -0.0474 0.9622 -0.3923 0.068 Uiso 1 calc R
C13 C 0.12224(16) 0.74455(16) -0.1723(2) 0.0583(5) Uani 1 d .
H13 H 0.1803 0.7046 -0.2075 0.07 Uiso 1 calc R
C4 C 0.08344(13) 0.68682(14) 0.2065(2) 0.0481(4) Uani 1 d .
H4 H 0.1316 0.7412 0.2472 0.058 Uiso 1 calc R
C19 C -0.14776(14) 0.92258(13) -0.0143(2) 0.0461(3) Uani 1 d .
H19 H -0.1744 0.9135 0.0797 0.055 Uiso 1 calc R
C3 C -0.02808(12) 0.73921(11) 0.17631(17) 0.0385(3) Uani 1 d .
C2 C -0.05768(14) 0.80455(12) 0.3130(2) 0.0439(3) Uani 1 d .
H2A H 0.0062 0.8173 0.3728 0.053 Uiso 1 calc R
H2B H -0.0899 0.8719 0.2863 0.053 Uiso 1 calc R
C9 C -0.21303(13) 0.70293(13) 0.2650(2) 0.0465(4) Uani 1 d .
H9B H -0.2511 0.7635 0.2246 0.056 Uiso 1 calc R
H9A H -0.2657 0.6492 0.2927 0.056 Uiso 1 calc R
C10 C -0.08966(16) 0.63357(14) 0.4605(2) 0.0494(4) Uani 1 d .
H10A H -0.0372 0.655 0.5339 0.059 Uiso 1 calc R
H10B H -0.147 0.5944 0.5095 0.059 Uiso 1 calc R
C14 C 0.07178(17) 0.81743(16) -0.2578(2) 0.0564(4) Uani 1 d .
H14 H 0.0966 0.8278 -0.3524 0.068 Uiso 1 calc R
C7 C -0.09686(15) 0.54798(12) 0.2112(2) 0.0490(4) Uani 1 d .
H7A H -0.1623 0.5064 0.2277 0.059 Uiso 1 calc R
H7B H -0.0531 0.5125 0.1379 0.059 Uiso 1 calc R
C18 C -0.19796(17) 0.99371(14) -0.1057(2) 0.0535(4) Uani 1 d .
H18 H -0.2581 1.032 -0.0732 0.064 Uiso 1 calc R
C17 C -0.15892(17) 1.00877(14) -0.2479(2) 0.0562(5) Uani 1 d .
H17 H -0.1927 1.0577 -0.3087 0.067 Uiso 1 calc R
C5 C 0.08336(14) 0.59381(16) 0.3115(3) 0.0576(5) Uani 1 d .
H5A H 0.1225 0.6136 0.3993 0.069 Uiso 1 calc R
H5B H 0.1217 0.5349 0.2673 0.069 Uiso 1 calc R
C6 C -0.03216(16) 0.55842(13) 0.3526(2) 0.0503(4) Uani 1 d .
H6 H -0.0274 0.4883 0.3978 0.06 Uiso 1 calc R

loop_
_atom_site_aniso_label
_atom_site_aniso_U_11
_atom_site_aniso_U_22
_atom_site_aniso_U_33
_atom_site_aniso_U_23
_atom_site_aniso_U_13
_atom_site_aniso_U_12
O1 0.0466(6) 0.0561(6) 0.0621(8) 0.0016(6) 0.0099(6) 0.0068(5)
C11 0.0430(7) 0.0423(6) 0.0371(7) -0.0030(7) 0.0021(6) -0.0053(5)
C20 0.0478(7) 0.0411(7) 0.0360(8) -0.0002(6) -0.0016(6) -0.0110(6)
C8 0.0408(7) 0.0440(7) 0.0386(8) -0.0002(6) -0.0002(6) -0.0031(6)
C1 0.0555(9) 0.0476(7) 0.0335(7) 0.0015(7) 0.0050(7) 0.0073(6)
C12 0.0434(8) 0.0492(8) 0.0518(11) -0.0012(8) 0.0080(7) -0.0049(6)
C15 0.0553(8) 0.0492(8) 0.0410(10) 0.0002(7) 0.0028(7) -0.0190(7)
C16 0.0757(12) 0.0567(9) 0.0369(8) 0.0079(8) -0.0043(9) -0.0258(9)
C13 0.0509(9) 0.0636(10) 0.0602(13) -0.0085(10) 0.0189(9) -0.0083(8)
C4 0.0407(7) 0.0511(8) 0.0525(10) -0.0002(8) -0.0023(7) 0.0017(6)
C19 0.0539(8) 0.0460(7) 0.0384(8) 0.0030(7) -0.0023(7) -0.0021(6)
C3 0.0394(7) 0.0392(6) 0.0367(8) -0.0003(6) -0.0012(6) -0.0004(5)
C2 0.0534(8) 0.0427(7) 0.0355(8) -0.0019(6) -0.0033(7) 0.0021(6)
C9 0.0408(7) 0.0528(8) 0.0458(9) 0.0056(8) 0.0038(7) 0.0018(6)
C10 0.0592(9) 0.0511(8) 0.0378(9) 0.0076(7) -0.0001(7) 0.0045(7)
C14 0.0620(10) 0.0654(10) 0.0419(9) -0.0030(8) 0.0128(8) -0.0186(8)
C7 0.0571(9) 0.0403(7) 0.0497(9) -0.0011(7) 0.0057(8) -0.0033(6)
C18 0.0621(10) 0.0476(8) 0.0508(10) 0.0050(8) -0.0094(8) -0.0026(7)
C17 0.0703(11) 0.0487(8) 0.0497(10) 0.0115(8) -0.0140(8) -0.0123(8)
C5 0.0492(9) 0.0608(10) 0.0628(12) 0.0113(9) -0.0046(9) 0.0110(7)
C6 0.0581(9) 0.0415(7) 0.0513(10) 0.0086(7) 0.0018(8) 0.0057(6)

loop_
_atom_type_symbol
_atom_type_description
_atom_type_scat_dispersion_real
_atom_type_scat_dispersion_imag
_atom_type_scat_source
C C 0.0181 0.0091 'International Tables Vol C Tables 4.2.6.8 and 6.1.1.4'
H H 0 0 'International Tables Vol C Tables 4.2.6.8 and 6.1.1.4'
O O 0.0492 0.0322 'International Tables Vol C Tables 4.2.6.8 and 6.1.1.4'
S S 0.3331 0.5567 'International Tables Vol C Tables 4.2.6.8 and 6.1.1.4'

loop_
_geom_angle_atom_site_label_1
_geom_angle_atom_site_label_2
_geom_angle_atom_site_label_3
_geom_angle
C12 O1 C4 104.01(12)
C12 C11 C20 118.89(16)
C12 C11 C3 107.08(14)
C20 C11 C3 133.15(14)
C19 C20 C11 123.74(16)
C19 C20 C15 117.79(16)
C11 C20 C15 118.46(16)
C7 C8 C9 107.39(14)
C7 C8 C3 111.25(13)
C9 C8 C3 103.36(12)
C7 C8 H8 111.5
C9 C8 H8 111.5
C3 C8 H8 111.5
C9 C1 C2 99.77(13)
C9 C1 C10 109.20(14)
C2 C1 C10 113.77(14)
C9 C1 H1 111.2
C2 C1 H1 111.2
C10 C1 H1 111.2
O1 C12 C11 114.13(16)
O1 C12 C13 122.31(16)
C11 C12 C13 123.51(18)
C16 C15 C14 121.46(18)
C16 C15 C20 119.20(18)
C14 C15 C20 119.33(17)
C17 C16 C15 121.00(18)
C17 C16 H16 119.5
C15 C16 H16 119.5
C14 C13 C12 118.00(18)
C14 C13 H13 121
C12 C13 H13 121
O1 C4 C5 111.80(15)
O1 C4 C3 105.74(14)
C5 C4 C3 116.41(14)
O1 C4 H4 107.5
C5 C4 H4 107.5
C3 C4 H4 107.5
C18 C19 C20 121.34(18)
C18 C19 H19 119.3
C20 C19 H19 119.3
C11 C3 C4 98.37(13)
C11 C3 C2 123.74(12)
C4 C3 C2 106.93(14)
C11 C3 C8 109.30(13)
C4 C3 C8 115.11(12)
C2 C3 C8 103.93(12)
C1 C2 C3 103.54(12)
C1 C2 H2A 111.1
C3 C2 H2A 111.1
C1 C2 H2B 111.1
C3 C2 H2B 111.1
H2A C2 H2B 109
C1 C9 C8 100.56(13)
C1 C9 H9B 111.7
C8 C9 H9B 111.7
C1 C9 H9A 111.7
C8 C9 H9A 111.7
H9B C9 H9A 109.4
C6 C10 C1 115.58(15)
C6 C10 H10A 108.4
C1 C10 H10A 108.4
C6 C10 H10B 108.4
C1 C10 H10B 108.4
H10A C10 H10B 107.4
C13 C14 C15 121.80(18)
C13 C14 H14 119.1
C15 C14 H14 119.1
C6 C7 C8 108.34(13)
C6 C7 H7A 110
C8 C7 H7A 110
C6 C7 H7B 110
C8 C7 H7B 110
H7A C7 H7B 108.4
C19 C18 C17 120.26(19)
C19 C18 H18 119.9
C17 C18 H18 119.9
C16 C17 C18 120.39(18)
C16 C17 H17 119.8
C18 C17 H17 119.8
C4 C5 C6 112.49(14)
C4 C5 H5A 109.1
C6 C5 H5A 109.1
C4 C5 H5B 109.1
C6 C5 H5B 109.1
H5A C5 H5B 107.8
C7 C6 C5 107.20(17)
C7 C6 C10 111.22(14)
C5 C6 C10 113.62(16)
C7 C6 H6 108.2
C5 C6 H6 108.2
C10 C6 H6 108.2

loop_
_geom_bond_atom_site_label_1
_geom_bond_atom_site_label_2
_geom_bond_distance
O1 C12 1.369(2)
O1 C4 1.463(2)
C11 C12 1.378(2)
C11 C20 1.418(2)
C11 C3 1.522(2)
C20 C19 1.416(2)
C20 C15 1.434(2)
C8 C7 1.532(2)
C8 C9 1.533(2)
C8 C3 1.5911(19)
C8 H8 0.98
C1 C9 1.525(2)
C1 C2 1.532(2)
C1 C10 1.547(2)
C1 H1 0.98
C12 C13 1.407(3)
C15 C16 1.415(3)
C15 C14 1.421(3)
C16 C17 1.363(3)
C16 H16 0.93
C13 C14 1.358(3)
C13 H13 0.93
C4 C5 1.520(3)
C4 C3 1.543(2)
C4 H4 0.98
C19 C18 1.375(3)
C19 H19 0.93
C3 C2 1.545(2)
C2 H2A 0.97
C2 H2B 0.97
C9 H9B 0.97
C9 H9A 0.97
C10 C6 1.542(3)
C10 H10A 0.97
C10 H10B 0.97
C14 H14 0.93
C7 C6 1.527(3)
C7 H7A 0.97
C7 H7B 0.97
C18 C17 1.403(3)
C18 H18 0.93
C17 H17 0.93
C5 C6 1.531(3)
C5 H5A 0.97
C5 H5B 0.97
C6 H6 0.98

loop_
_geom_torsion_atom_site_label_1
_geom_torsion_atom_site_label_2
_geom_torsion_atom_site_label_3
_geom_torsion_atom_site_label_4
_geom_torsion
C12 C11 C20 C19 177.63(15)
C3 C11 C20 C19 10.0(3)
C12 C11 C20 C15 -1.5(2)
C3 C11 C20 C15 -169.20(15)
C4 O1 C12 C11 -15.28(17)
C4 O1 C12 C13 167.20(16)
C20 C11 C12 O1 -176.54(14)
C3 C11 C12 O1 -5.91(18)
C20 C11 C12 C13 1.0(2)
C3 C11 C12 C13 171.58(16)
C19 C20 C15 C16 0.5(2)
C11 C20 C15 C16 179.68(14)
C19 C20 C15 C14 -178.25(16)
C11 C20 C15 C14 0.9(2)
C14 C15 C16 C17 178.90(16)
C20 C15 C16 C17 0.2(2)
O1 C12 C13 C14 177.56(16)
C11 C12 C13 C14 0.3(3)
C12 O1 C4 C5 157.47(14)
C12 O1 C4 C3 29.85(15)
C11 C20 C19 C18 -179.65(16)
C15 C20 C19 C18 -0.5(2)
C12 C11 C3 C4 22.80(15)
C20 C11 C3 C4 -168.47(17)
C12 C11 C3 C2 139.68(15)
C20 C11 C3 C2 -51.6(2)
C12 C11 C3 C8 -97.59(14)
C20 C11 C3 C8 71.1(2)
O1 C4 C3 C11 -31.73(14)
C5 C4 C3 C11 -156.53(17)
O1 C4 C3 C2 -160.89(12)
C5 C4 C3 C2 74.30(19)
O1 C4 C3 C8 84.24(16)
C5 C4 C3 C8 -40.6(2)
C7 C8 C3 C11 122.95(15)
C9 C8 C3 C11 -122.10(14)
C7 C8 C3 C4 13.4(2)
C9 C8 C3 C4 128.37(15)
C7 C8 C3 C2 -103.17(14)
C9 C8 C3 C2 11.79(15)
C9 C1 C2 C3 -45.96(15)
C10 C1 C2 C3 70.18(17)
C11 C3 C2 C1 145.92(14)
C4 C3 C2 C1 -101.36(14)
C8 C3 C2 C1 20.81(15)
C2 C1 C9 C8 53.36(14)
C10 C1 C9 C8 -66.18(16)
C7 C8 C9 C1 77.69(15)
C3 C8 C9 C1 -40.01(15)
C9 C1 C10 C6 51.60(19)
C2 C1 C10 C6 -58.9(2)
C12 C13 C14 C15 -0.9(3)
C16 C15 C14 C13 -178.42(17)
C20 C15 C14 C13 0.3(3)
C9 C8 C7 C6 -69.93(17)
C3 C8 C7 C6 42.50(19)
C20 C19 C18 C17 -0.2(3)
C15 C16 C17 C18 -0.9(3)
C19 C18 C17 C16 0.9(3)
O1 C4 C5 C6 -113.42(18)
C3 C4 C5 C6 8.2(3)
C8 C7 C6 C5 -76.55(17)
C8 C7 C6 C10 48.21(18)
C4 C5 C6 C7 48.5(2)
C4 C5 C6 C10 -74.8(2)
C1 C10 C6 C7 -40.9(2)
C1 C10 C6 C5 80.1(2)
